data_5910078
_chemical_formula_structural MgZn2
_chemical_formula_sum 'Mg Zn2'
_chemical_name_systematic mgZn2
_space_group_IT_number 194
_symmetry_cell_setting hexagonal
_symmetry_space_group_name_Hall '-P 6c 2c'
_symmetry_space_group_name_H-M 'P 63/m m c'
_cell_formula_units_Z 4
_audit_creation_date 2005-30-10
_audit_creation_method
;
The Structure of Crystals by Wyckoff &
http://cst-www.nrl.navy.mil/lattice
;
_audit_update_record
;Created by Girish Upreti, Portland State University.
2011-06-21 Edited by Saulius Gra\<zulis, after the bug 
           report of Stefaan Cottenier; consulted
           http://cst-www.nrl.navy.mil/lattice/struk/c14.html
;
_cod_depositor_comments
;
A bug report was received from Stefaan Cottenier:
------------------------------------------------------------------------------
From: Stefaan Cottenier <Stefaan.Cottenier@xyzt.be>
To:   Saulius Grazulis <grazulis@xyz.lt>
Date: 2011-06-21 14:49

/.../
Let me take this occasion to mention something which I noticed 
yesterday, while depositing this and other files: is the MgZn2 cif file 
which is in COD a correct one? MgZn2 is the prototype for the YTc2 and 
ZrTc2 structures which I deposited yesterday. Yet, according to the cif 
in COD, it has only 2 wyckoff positions, while it should have 3 (6h 
seems to be missing). This is confirmed by 
http://cst-www.nrl.navy.mil/lattice/struk/c14.html, which is quoted as 
the source where this COD cif file was derived from.
------------------------------------------------------------------------------

The checks using 'cif_cell_contents -Z=4' filter indictated
composition derived from the 5910078.cif revision r1090 that was not
consistent with the chemical formula provided in the file. In
addition, two the Mg and the two Zn atoms were on the
crystallographically equivalent positions. Comparison with the YTc2
structure and with the
http://cst-www.nrl.navy.mil/lattice/struk.xmol/c14.pos file showed
that most likely the wrong coordinate lines were picked.

Following this bug report, the following changes in the entry have
been made:

a) fractional coordinates were picked from
http://cst-www.nrl.navy.mil/lattice/struk.xmol/c14.pos that are
equivalent to positions reported in the YTc2 structure (COD file
1501465.cif);

b) Wyckoff letters and multiplicities were taken from the 1501465.cif
file, and checked against the International Tables (5th ed., 2002,
vol. A, p. 601);

c) _cell_formula_units_Z were set to 4, as in the YTc2 structure
(1501465.cif), and as are consistent with the provided
_chemical_formula_sum.

Saulius Gra\<zulis
2011-06-21
;
_cell_angle_alpha 90
_cell_angle_beta 90
_cell_angle_gamma 120
_cell_length_a 5.15
_cell_length_b 5.15
_cell_length_c 8.48
_cell_volume 194.778
_cod_database_code 5910078

loop_
_symmetry_equiv_pos_as_xyz
x,y,z
x-y,x,z+1/2
y,-x+y,z+1/2
-y,x-y,z
-x+y,-x,z
x-y,-y,-z
-x,-x+y,-z
-x,-y,z+1/2
y,x,-z
-y,-x,-z+1/2
-x+y,y,-z+1/2
x,x-y,-z+1/2
-x,-y,-z
-x+y,-x,-z+1/2
-y,x-y,-z+1/2
y,-x+y,-z
x-y,x,-z
-x+y,y,z
x,x-y,z
x,y,-z+1/2
-y,-x,z
y,x,z+1/2
x-y,-y,z+1/2
-x,-x+y,z+1/2

loop_
_atom_site_fract_x
_atom_site_fract_y
_atom_site_fract_z
_atom_site_label
_atom_site_symmetry_multiplicity
_atom_site_Wyckoff_symbol
0.33333333 0.66666667 0.06680525 Mg1 4 f
0.00000000 0.00000000 0.00000000 Zn1 2 a
0.33976834 0.16988417 0.25000000 Zn2 6 h
